data_7105828
loop_
_publ_author_name
'Daiki Kuzuhara'
'Hiroko Yamada'
'ZhaoLi Xue'
'Tetsuo Okujima'
'Shigeki Mori'
'Zhen Shen'
'Hidemitsu Uno'

_publ_section_title
;
 New synthesis of meso-free-[14]triphyrin(2.1.1) by McMurry coupling and
 its derivatization to Mn(I) and Re(I) complexes
;
_journal_name_full Chem.Commun.
_journal_page_first 722
_journal_paper_doi 10.1039/c0cc04286b
_journal_volume 47
_journal_year 2011
_chemical_formula_moiety 'C30 H39 N3 '
_chemical_formula_sum 'C30 H39 N3'
_chemical_formula_weight 441.66
_space_group_IT_number 14
_symmetry_cell_setting monoclinic
_symmetry_Int_Tables_number 14
_symmetry_space_group_name_Hall '-P 2ybc'
_symmetry_space_group_name_H-M 'P 1 21/c 1'
_atom_sites_solution_hydrogens geom
_atom_sites_solution_primary direct
_atom_sites_solution_secondary difmap
_cell_angle_alpha 90.00
_cell_angle_beta 105.3790(10)
_cell_angle_gamma 90.00
_cell_formula_units_Z 4
_cell_length_a 14.5650(3)
_cell_length_b 6.28328(13)
_cell_length_c 28.6812(6)
_cell_measurement_reflns_used 14653
_cell_measurement_temperature 100(2)
_cell_measurement_theta_max 68.2
_cell_measurement_theta_min 3.1
_cell_volume 2530.80(9)
_computing_cell_refinement PROCESS-AUTO
_computing_data_collection PROCESS-AUTO
_computing_data_reduction CrystalStructure
_computing_publication_material 'CrystalStructure 3.8.2'
_computing_structure_refinement SHELXL97
_computing_structure_solution SIR2004
_diffrn_ambient_temperature 100(2)
_diffrn_detector_area_resol_mean 10.00
_diffrn_measured_fraction_theta_full 0.998
_diffrn_measured_fraction_theta_max 0.998
_diffrn_measurement_device_type 'Rigaku RAXIS-RAPID'
_diffrn_measurement_method \w
_diffrn_radiation_monochromator graphite
_diffrn_radiation_source 'VariMax 2.4 kW Ultra fine focus'
_diffrn_radiation_type CuK\a
_diffrn_radiation_wavelength 1.54187
_diffrn_reflns_av_R_equivalents 0.0752
_diffrn_reflns_av_sigmaI/netI 0.0689
_diffrn_reflns_limit_h_max 17
_diffrn_reflns_limit_h_min -17
_diffrn_reflns_limit_k_max 7
_diffrn_reflns_limit_k_min -7
_diffrn_reflns_limit_l_max 34
_diffrn_reflns_limit_l_min -34
_diffrn_reflns_number 27028
_diffrn_reflns_theta_full 68.21
_diffrn_reflns_theta_max 68.21
_diffrn_reflns_theta_min 3.15
_exptl_absorpt_coefficient_mu 0.512
_exptl_absorpt_correction_T_max 0.980
_exptl_absorpt_correction_T_min 0.768
_exptl_absorpt_correction_type multi-scan
_exptl_absorpt_process_details
;
Higashi, T. (1995). Program for Absorption Correction.
Rigaku Corporation, Tokyo, Japan.
;
_exptl_crystal_colour red
_exptl_crystal_density_diffrn 1.159
_exptl_crystal_density_method 'not measured'
_exptl_crystal_description prism
_exptl_crystal_F_000 960
_exptl_crystal_size_max 0.12
_exptl_crystal_size_mid 0.09
_exptl_crystal_size_min 0.04
_refine_diff_density_max 0.233
_refine_diff_density_min -0.210
_refine_diff_density_rms 0.045
_refine_ls_extinction_coef 0.00073(19)
_refine_ls_extinction_expression Fc^*^=kFc[1+0.001xFc^2^\l^3^/sin(2\q)]^-1/4^
_refine_ls_extinction_method SHELXL
_refine_ls_goodness_of_fit_ref 1.057
_refine_ls_hydrogen_treatment constr
_refine_ls_matrix_type full
_refine_ls_number_parameters 306
_refine_ls_number_reflns 4635
_refine_ls_number_restraints 0
_refine_ls_restrained_S_all 1.057
_refine_ls_R_factor_all 0.0758
_refine_ls_R_factor_gt 0.0558
_refine_ls_shift/su_max 0.000
_refine_ls_shift/su_mean 0.000
_refine_ls_structure_factor_coef Fsqd
_refine_ls_weighting_details 'calc w=1/[\s^2^(Fo^2^)+(0.0694P)^2^+0.0000P] where P=(Fo^2^+2Fc^2^)/3'
_refine_ls_weighting_scheme calc
_refine_ls_wR_factor_gt 0.1343
_refine_ls_wR_factor_ref 0.1487
_reflns_number_gt 3297
_reflns_number_total 4635
_reflns_threshold_expression >2sigma(I)
_cod_data_source_file C0CC04286B.TXT
_cod_data_source_block '_20100528_2'
_cod_original_cell_volume 2530.81(9)
_cod_original_formula_sum 'C30 H39 N3 '
_cod_database_code 7105828

loop_
_symmetry_equiv_pos_as_xyz
'x, y, z'
'-x, y+1/2, -z+1/2'
'-x, -y, -z'
'x, -y-1/2, z-1/2'

loop_
_atom_site_label
_atom_site_type_symbol
_atom_site_fract_x
_atom_site_fract_y
_atom_site_fract_z
_atom_site_U_iso_or_equiv
_atom_site_adp_type
_atom_site_occupancy
_atom_site_symmetry_multiplicity
_atom_site_calc_flag
_atom_site_refinement_flags
_atom_site_disorder_assembly
_atom_site_disorder_group
N1 N 0.86963(10) 0.5468(2) 0.28872(5) 0.0317(4) Uani 1 1 d . . .
H1 H 0.8338 0.5044 0.2605 0.038 Uiso 0.58(3) 1 calc PR . .
N2 N 0.73215(11) 0.3013(2) 0.25603(5) 0.0358(4) Uani 1 1 d . . .
N3 N 0.78104(10) 0.5515(2) 0.19912(5) 0.0331(4) Uani 1 1 d . . .
H3 H 0.8019 0.5070 0.2292 0.040 Uiso 0.42(3) 1 calc PR . .
C1 C 0.92580(12) 0.7214(3) 0.29584(6) 0.0313(4) Uani 1 1 d . . .
C2 C 0.97466(12) 0.7346(3) 0.34721(6) 0.0331(4) Uani 1 1 d . . .
C3 C 0.94418(13) 0.5640(3) 0.36912(6) 0.0331(4) Uani 1 1 d . . .
C4 C 0.87640(13) 0.4458(3) 0.33154(6) 0.0316(4) Uani 1 1 d . . .
C5 C 0.82326(13) 0.2640(3) 0.33582(6) 0.0336(4) Uani 1 1 d . . .
H5 H 0.8349 0.1948 0.3663 0.040 Uiso 1 1 calc R . .
C6 C 0.75323(13) 0.1811(3) 0.29629(6) 0.0323(4) Uani 1 1 d . . .
C7 C 0.70191(12) -0.0232(3) 0.28662(6) 0.0317(4) Uani 1 1 d . . .
C8 C 0.65519(12) -0.0212(3) 0.23847(6) 0.0319(4) Uani 1 1 d . . .
C9 C 0.67852(13) 0.1851(3) 0.21952(7) 0.0335(4) Uani 1 1 d . . .
C10 C 0.66444(13) 0.2695(3) 0.17274(6) 0.0333(4) Uani 1 1 d . . .
H10 H 0.6212 0.2008 0.1464 0.040 Uiso 1 1 calc R . .
C11 C 0.71270(13) 0.4529(3) 0.16391(6) 0.0320(4) Uani 1 1 d . . .
C12 C 0.70112(13) 0.5732(3) 0.11908(6) 0.0322(4) Uani 1 1 d . . .
C13 C 0.76152(13) 0.7447(3) 0.12959(6) 0.0332(4) Uani 1 1 d . . .
C14 C 0.81190(13) 0.7277(3) 0.18091(6) 0.0329(4) Uani 1 1 d . . .
C15 C 0.88168(13) 0.8661(3) 0.20920(7) 0.0351(4) Uani 1 1 d . . .
H15 H 0.8985 0.9813 0.1917 0.042 Uiso 1 1 calc R . .
C16 C 0.93002(13) 0.8630(3) 0.25818(7) 0.0347(4) Uani 1 1 d . . .
H16 H 0.9738 0.9769 0.2680 0.042 Uiso 1 1 calc R . .
C17 C 1.04536(13) 0.9026(3) 0.36954(7) 0.0398(5) Uani 1 1 d . . .
H17A H 1.0664 0.8809 0.4046 0.060 Uiso 1 1 calc R . .
H17B H 1.0157 1.0432 0.3626 0.060 Uiso 1 1 calc R . .
H17C H 1.1004 0.8939 0.3560 0.060 Uiso 1 1 calc R . .
C18 C 0.96778(13) 0.5068(3) 0.42178(6) 0.0367(5) Uani 1 1 d . . .
H18A H 1.0305 0.5686 0.4383 0.044 Uiso 1 1 calc R . .
H18B H 0.9732 0.3502 0.4250 0.044 Uiso 1 1 calc R . .
C19 C 0.89355(14) 0.5854(3) 0.44715(7) 0.0391(5) Uani 1 1 d . . .
H19A H 0.8293 0.5437 0.4276 0.047 Uiso 1 1 calc R . .
H19B H 0.9049 0.5141 0.4789 0.047 Uiso 1 1 calc R . .
C20 C 0.89570(15) 0.8249(3) 0.45476(7) 0.0458(5) Uani 1 1 d . . .
H20A H 0.8807 0.8959 0.4228 0.055 Uiso 1 1 calc R . .
H20B H 0.9610 0.8674 0.4726 0.055 Uiso 1 1 calc R . .
C21 C 0.82622(17) 0.9038(4) 0.48241(8) 0.0581(6) Uani 1 1 d . . .
H21A H 0.7612 0.8635 0.4649 0.087 Uiso 1 1 calc R . .
H21B H 0.8306 1.0590 0.4854 0.087 Uiso 1 1 calc R . .
H21C H 0.8422 0.8394 0.5147 0.087 Uiso 1 1 calc R . .
C22 C 0.70301(13) -0.1917(3) 0.32345(7) 0.0346(4) Uani 1 1 d . . .
H22A H 0.7692 -0.2124 0.3433 0.042 Uiso 1 1 calc R . .
H22B H 0.6811 -0.3275 0.3067 0.042 Uiso 1 1 calc R . .
C23 C 0.64009(15) -0.1376(3) 0.35666(7) 0.0441(5) Uani 1 1 d . . .
H23A H 0.6622 -0.0048 0.3739 0.066 Uiso 1 1 calc R . .
H23B H 0.6436 -0.2529 0.3801 0.066 Uiso 1 1 calc R . .
H23C H 0.5741 -0.1204 0.3373 0.066 Uiso 1 1 calc R . .
C24 C 0.58958(12) -0.1855(3) 0.20989(7) 0.0341(4) Uani 1 1 d . . .
H24A H 0.6041 -0.3255 0.2260 0.041 Uiso 1 1 calc R . .
H24B H 0.6002 -0.1969 0.1773 0.041 Uiso 1 1 calc R . .
C25 C 0.48579(14) -0.1297(3) 0.20509(8) 0.0458(5) Uani 1 1 d . . .
H25A H 0.4745 -0.1249 0.2373 0.069 Uiso 1 1 calc R . .
H25B H 0.4446 -0.2379 0.1854 0.069 Uiso 1 1 calc R . .
H25C H 0.4714 0.0096 0.1895 0.069 Uiso 1 1 calc R . .
C26 C 0.63246(13) 0.5121(3) 0.07198(6) 0.0373(5) Uani 1 1 d . . .
H26A H 0.6344 0.3557 0.0682 0.045 Uiso 1 1 calc R . .
H26B H 0.6536 0.5777 0.0452 0.045 Uiso 1 1 calc R . .
C27 C 0.52882(13) 0.5801(3) 0.06768(7) 0.0398(5) Uani 1 1 d . . .
H27A H 0.4860 0.5016 0.0405 0.048 Uiso 1 1 calc R . .
H27B H 0.5119 0.5395 0.0977 0.048 Uiso 1 1 calc R . .
C28 C 0.51207(14) 0.8167(3) 0.05934(7) 0.0463(5) Uani 1 1 d . . .
H28A H 0.5302 0.8579 0.0297 0.056 Uiso 1 1 calc R . .
H28B H 0.5540 0.8952 0.0868 0.056 Uiso 1 1 calc R . .
C29 C 0.40932(16) 0.8830(4) 0.05416(8) 0.0580(6) Uani 1 1 d . . .
H29A H 0.3671 0.8024 0.0278 0.087 Uiso 1 1 calc R . .
H29B H 0.4023 1.0356 0.0469 0.087 Uiso 1 1 calc R . .
H29C H 0.3924 0.8538 0.0844 0.087 Uiso 1 1 calc R . .
C30 C 0.77771(14) 0.9169(3) 0.09661(7) 0.0400(5) Uani 1 1 d . . .
H30A H 0.7377 0.8910 0.0638 0.060 Uiso 1 1 calc R . .
H30B H 0.8448 0.9176 0.0963 0.060 Uiso 1 1 calc R . .
H30C H 0.7612 1.0549 0.1081 0.060 Uiso 1 1 calc R . .

loop_
_atom_site_aniso_label
_atom_site_aniso_U_11
_atom_site_aniso_U_22
_atom_site_aniso_U_33
_atom_site_aniso_U_23
_atom_site_aniso_U_13
_atom_site_aniso_U_12
N1 0.0320(9) 0.0279(9) 0.0360(8) -0.0010(6) 0.0104(7) -0.0013(7)
N2 0.0380(9) 0.0304(9) 0.0385(9) 0.0004(7) 0.0093(7) -0.0033(7)
N3 0.0339(9) 0.0299(9) 0.0374(9) 0.0006(7) 0.0129(7) -0.0004(7)
C1 0.0285(10) 0.0281(10) 0.0390(10) -0.0013(8) 0.0119(8) -0.0009(8)
C2 0.0295(10) 0.0300(11) 0.0418(10) -0.0020(8) 0.0129(8) 0.0007(8)
C3 0.0295(10) 0.0324(11) 0.0385(10) 0.0007(8) 0.0111(8) 0.0027(8)
C4 0.0315(10) 0.0274(10) 0.0368(10) -0.0011(8) 0.0108(8) 0.0014(8)
C5 0.0362(11) 0.0304(11) 0.0364(10) 0.0027(8) 0.0135(8) 0.0023(8)
C6 0.0333(10) 0.0283(11) 0.0368(10) 0.0030(8) 0.0120(8) -0.0001(8)
C7 0.0292(10) 0.0273(10) 0.0401(10) 0.0006(8) 0.0115(8) 0.0013(8)
C8 0.0310(10) 0.0248(10) 0.0425(10) -0.0003(8) 0.0145(8) 0.0013(8)
C9 0.0330(10) 0.0276(11) 0.0406(10) -0.0022(8) 0.0108(8) 0.0006(8)
C10 0.0330(10) 0.0306(11) 0.0370(10) -0.0021(8) 0.0103(8) -0.0007(8)
C11 0.0316(10) 0.0290(11) 0.0367(10) -0.0018(8) 0.0113(8) 0.0016(8)
C12 0.0313(10) 0.0324(11) 0.0349(10) 0.0002(8) 0.0121(8) 0.0023(8)
C13 0.0331(10) 0.0316(10) 0.0378(10) 0.0025(8) 0.0142(8) 0.0050(8)
C14 0.0340(10) 0.0269(10) 0.0411(10) 0.0021(8) 0.0157(9) 0.0032(8)
C15 0.0365(11) 0.0290(11) 0.0435(11) 0.0016(8) 0.0173(9) -0.0019(8)
C16 0.0326(10) 0.0311(11) 0.0428(10) -0.0018(8) 0.0144(9) -0.0006(8)
C17 0.0384(11) 0.0374(12) 0.0441(11) -0.0007(9) 0.0115(9) -0.0059(9)
C18 0.0362(11) 0.0339(11) 0.0397(11) 0.0016(8) 0.0094(9) -0.0008(9)
C19 0.0403(12) 0.0414(12) 0.0361(10) 0.0009(8) 0.0110(9) -0.0028(9)
C20 0.0509(13) 0.0446(13) 0.0441(11) -0.0049(9) 0.0162(10) -0.0015(10)
C21 0.0600(15) 0.0625(16) 0.0546(13) -0.0065(11) 0.0199(12) 0.0085(12)
C22 0.0345(11) 0.0274(11) 0.0421(10) 0.0016(8) 0.0102(9) -0.0007(8)
C23 0.0512(13) 0.0387(12) 0.0462(11) 0.0048(9) 0.0193(10) 0.0008(10)
C24 0.0332(10) 0.0280(11) 0.0428(10) -0.0014(8) 0.0134(9) -0.0004(8)
C25 0.0370(11) 0.0363(12) 0.0632(13) -0.0043(10) 0.0119(10) -0.0025(9)
C26 0.0417(11) 0.0349(11) 0.0373(10) 0.0005(8) 0.0137(9) 0.0003(9)
C27 0.0380(11) 0.0427(13) 0.0385(10) 0.0015(9) 0.0099(9) -0.0007(9)
C28 0.0486(13) 0.0430(13) 0.0477(12) 0.0053(9) 0.0137(10) 0.0057(10)
C29 0.0542(14) 0.0623(16) 0.0593(14) 0.0032(11) 0.0180(12) 0.0169(12)
C30 0.0416(12) 0.0391(12) 0.0421(11) 0.0031(9) 0.0157(9) -0.0017(9)

loop_
_atom_type_symbol
_atom_type_description
_atom_type_scat_dispersion_real
_atom_type_scat_dispersion_imag
_atom_type_scat_source
C C 0.0181 0.0091 'International Tables Vol C Tables 4.2.6.8 and 6.1.1.4'
H H 0.0000 0.0000 'International Tables Vol C Tables 4.2.6.8 and 6.1.1.4'
N N 0.0311 0.0180 'International Tables Vol C Tables 4.2.6.8 and 6.1.1.4'

loop_
_geom_angle_atom_site_label_1
_geom_angle_atom_site_label_2
_geom_angle_atom_site_label_3
_geom_angle
_geom_angle_site_symmetry_1
_geom_angle_site_symmetry_3
_geom_angle_publ_flag
C1 N1 C4 110.23(15) . . ?
C1 N1 H1 124.9 . . ?
C4 N1 H1 124.9 . . ?
C9 N2 C6 108.46(16) . . ?
C14 N3 C11 109.78(16) . . ?
C14 N3 H3 125.1 . . ?
C11 N3 H3 125.1 . . ?
N1 C1 C16 122.90(16) . . ?
N1 C1 C2 108.20(15) . . ?
C16 C1 C2 128.87(16) . . ?
C3 C2 C1 106.69(16) . . ?
C3 C2 C17 128.63(17) . . ?
C1 C2 C17 124.67(16) . . ?
C2 C3 C4 107.27(16) . . ?
C2 C3 C18 129.13(17) . . ?
C4 C3 C18 123.50(16) . . ?
N1 C4 C5 123.24(16) . . ?
N1 C4 C3 107.60(16) . . ?
C5 C4 C3 129.14(16) . . ?
C4 C5 C6 121.94(16) . . ?
C4 C5 H5 119.0 . . ?
C6 C5 H5 119.0 . . ?
N2 C6 C5 115.79(16) . . ?
N2 C6 C7 109.79(15) . . ?
C5 C6 C7 134.12(16) . . ?
C8 C7 C6 105.87(15) . . ?
C8 C7 C22 129.04(17) . . ?
C6 C7 C22 125.08(15) . . ?
C7 C8 C9 106.12(16) . . ?
C7 C8 C24 128.44(16) . . ?
C9 C8 C24 125.38(16) . . ?
N2 C9 C10 116.47(16) . . ?
N2 C9 C8 109.43(16) . . ?
C10 C9 C8 133.74(17) . . ?
C9 C10 C11 121.81(16) . . ?
C9 C10 H10 119.1 . . ?
C11 C10 H10 119.1 . . ?
N3 C11 C10 122.68(16) . . ?
N3 C11 C12 107.91(16) . . ?
C10 C11 C12 129.40(16) . . ?
C13 C12 C11 107.15(15) . . ?
C13 C12 C26 129.26(16) . . ?
C11 C12 C26 123.57(16) . . ?
C12 C13 C14 106.53(15) . . ?
C12 C13 C30 128.90(16) . . ?
C14 C13 C30 124.56(16) . . ?
N3 C14 C15 122.88(17) . . ?
N3 C14 C13 108.60(16) . . ?
C15 C14 C13 128.52(17) . . ?
C16 C15 C14 131.45(17) . . ?
C16 C15 H15 114.3 . . ?
C14 C15 H15 114.3 . . ?
C15 C16 C1 131.74(17) . . ?
C15 C16 H16 114.1 . . ?
C1 C16 H16 114.1 . . ?
C2 C17 H17A 109.5 . . ?
C2 C17 H17B 109.5 . . ?
H17A C17 H17B 109.5 . . ?
C2 C17 H17C 109.5 . . ?
H17A C17 H17C 109.5 . . ?
H17B C17 H17C 109.5 . . ?
C3 C18 C19 113.43(15) . . ?
C3 C18 H18A 108.9 . . ?
C19 C18 H18A 108.9 . . ?
C3 C18 H18B 108.9 . . ?
C19 C18 H18B 108.9 . . ?
H18A C18 H18B 107.7 . . ?
C20 C19 C18 113.34(16) . . ?
C20 C19 H19A 108.9 . . ?
C18 C19 H19A 108.9 . . ?
C20 C19 H19B 108.9 . . ?
C18 C19 H19B 108.9 . . ?
H19A C19 H19B 107.7 . . ?
C19 C20 C21 113.91(18) . . ?
C19 C20 H20A 108.8 . . ?
C21 C20 H20A 108.8 . . ?
C19 C20 H20B 108.8 . . ?
C21 C20 H20B 108.8 . . ?
H20A C20 H20B 107.7 . . ?
C20 C21 H21A 109.5 . . ?
C20 C21 H21B 109.5 . . ?
H21A C21 H21B 109.5 . . ?
C20 C21 H21C 109.5 . . ?
H21A C21 H21C 109.5 . . ?
H21B C21 H21C 109.5 . . ?
C7 C22 C23 112.87(15) . . ?
C7 C22 H22A 109.0 . . ?
C23 C22 H22A 109.0 . . ?
C7 C22 H22B 109.0 . . ?
C23 C22 H22B 109.0 . . ?
H22A C22 H22B 107.8 . . ?
C22 C23 H23A 109.5 . . ?
C22 C23 H23B 109.5 . . ?
H23A C23 H23B 109.5 . . ?
C22 C23 H23C 109.5 . . ?
H23A C23 H23C 109.5 . . ?
H23B C23 H23C 109.5 . . ?
C8 C24 C25 111.45(15) . . ?
C8 C24 H24A 109.3 . . ?
C25 C24 H24A 109.3 . . ?
C8 C24 H24B 109.3 . . ?
C25 C24 H24B 109.3 . . ?
H24A C24 H24B 108.0 . . ?
C24 C25 H25A 109.5 . . ?
C24 C25 H25B 109.5 . . ?
H25A C25 H25B 109.5 . . ?
C24 C25 H25C 109.5 . . ?
H25A C25 H25C 109.5 . . ?
H25B C25 H25C 109.5 . . ?
C12 C26 C27 113.92(15) . . ?
C12 C26 H26A 108.8 . . ?
C27 C26 H26A 108.8 . . ?
C12 C26 H26B 108.8 . . ?
C27 C26 H26B 108.8 . . ?
H26A C26 H26B 107.7 . . ?
C28 C27 C26 113.45(16) . . ?
C28 C27 H27A 108.9 . . ?
C26 C27 H27A 108.9 . . ?
C28 C27 H27B 108.9 . . ?
C26 C27 H27B 108.9 . . ?
H27A C27 H27B 107.7 . . ?
C27 C28 C29 113.39(18) . . ?
C27 C28 H28A 108.9 . . ?
C29 C28 H28A 108.9 . . ?
C27 C28 H28B 108.9 . . ?
C29 C28 H28B 108.9 . . ?
H28A C28 H28B 107.7 . . ?
C28 C29 H29A 109.5 . . ?
C28 C29 H29B 109.5 . . ?
H29A C29 H29B 109.5 . . ?
C28 C29 H29C 109.5 . . ?
H29A C29 H29C 109.5 . . ?
H29B C29 H29C 109.5 . . ?
C13 C30 H30A 109.5 . . ?
C13 C30 H30B 109.5 . . ?
H30A C30 H30B 109.5 . . ?
C13 C30 H30C 109.5 . . ?
H30A C30 H30C 109.5 . . ?
H30B C30 H30C 109.5 . . ?

loop_
_geom_bond_atom_site_label_1
_geom_bond_atom_site_label_2
_geom_bond_distance
_geom_bond_site_symmetry_2
_geom_bond_publ_flag
N1 C1 1.351(2) . ?
N1 C4 1.362(2) . ?
N1 H1 0.8800 . ?
N2 C9 1.344(2) . ?
N2 C6 1.345(2) . ?
N3 C14 1.351(2) . ?
N3 C11 1.364(2) . ?
N3 H3 0.8800 . ?
C1 C16 1.413(2) . ?
C1 C2 1.459(2) . ?
C2 C3 1.374(2) . ?
C2 C17 1.495(2) . ?
C3 C4 1.457(2) . ?
C3 C18 1.501(2) . ?
C4 C5 1.403(2) . ?
C5 C6 1.408(2) . ?
C5 H5 0.9500 . ?
C6 C7 1.475(2) . ?
C7 C8 1.368(2) . ?
C7 C22 1.493(2) . ?
C8 C9 1.480(2) . ?
C8 C24 1.495(2) . ?
C9 C10 1.406(2) . ?
C10 C11 1.407(2) . ?
C10 H10 0.9500 . ?
C11 C12 1.462(2) . ?
C12 C13 1.373(2) . ?
C12 C26 1.502(2) . ?
C13 C14 1.464(2) . ?
C13 C30 1.497(2) . ?
C14 C15 1.417(2) . ?
C15 C16 1.395(3) . ?
C15 H15 0.9500 . ?
C16 H16 0.9500 . ?
C17 H17A 0.9800 . ?
C17 H17B 0.9800 . ?
C17 H17C 0.9800 . ?
C18 C19 1.536(2) . ?
C18 H18A 0.9900 . ?
C18 H18B 0.9900 . ?
C19 C20 1.520(3) . ?
C19 H19A 0.9900 . ?
C19 H19B 0.9900 . ?
C20 C21 1.525(3) . ?
C20 H20A 0.9900 . ?
C20 H20B 0.9900 . ?
C21 H21A 0.9800 . ?
C21 H21B 0.9800 . ?
C21 H21C 0.9800 . ?
C22 C23 1.525(2) . ?
C22 H22A 0.9900 . ?
C22 H22B 0.9900 . ?
C23 H23A 0.9800 . ?
C23 H23B 0.9800 . ?
C23 H23C 0.9800 . ?
C24 C25 1.522(3) . ?
C24 H24A 0.9900 . ?
C24 H24B 0.9900 . ?
C25 H25A 0.9800 . ?
C25 H25B 0.9800 . ?
C25 H25C 0.9800 . ?
C26 C27 1.542(3) . ?
C26 H26A 0.9900 . ?
C26 H26B 0.9900 . ?
C27 C28 1.515(3) . ?
C27 H27A 0.9900 . ?
C27 H27B 0.9900 . ?
C28 C29 1.522(3) . ?
C28 H28A 0.9900 . ?
C28 H28B 0.9900 . ?
C29 H29A 0.9800 . ?
C29 H29B 0.9800 . ?
C29 H29C 0.9800 . ?
C30 H30A 0.9800 . ?
C30 H30B 0.9800 . ?
C30 H30C 0.9800 . ?

loop_
_geom_torsion_atom_site_label_1
_geom_torsion_atom_site_label_2
_geom_torsion_atom_site_label_3
_geom_torsion_atom_site_label_4
_geom_torsion
_geom_torsion_site_symmetry_1
_geom_torsion_site_symmetry_2
_geom_torsion_site_symmetry_3
_geom_torsion_site_symmetry_4
_geom_torsion_publ_flag
C4 N1 C1 C16 -177.10(16) . . . . ?
C4 N1 C1 C2 1.04(19) . . . . ?
N1 C1 C2 C3 -0.49(19) . . . . ?
C16 C1 C2 C3 177.50(18) . . . . ?
N1 C1 C2 C17 178.29(16) . . . . ?
C16 C1 C2 C17 -3.7(3) . . . . ?
C1 C2 C3 C4 -0.21(19) . . . . ?
C17 C2 C3 C4 -178.93(17) . . . . ?
C1 C2 C3 C18 -176.53(17) . . . . ?
C17 C2 C3 C18 4.8(3) . . . . ?
C1 N1 C4 C5 177.40(16) . . . . ?
C1 N1 C4 C3 -1.2(2) . . . . ?
C2 C3 C4 N1 0.8(2) . . . . ?
C18 C3 C4 N1 177.41(15) . . . . ?
C2 C3 C4 C5 -177.62(18) . . . . ?
C18 C3 C4 C5 -1.0(3) . . . . ?
N1 C4 C5 C6 -4.8(3) . . . . ?
C3 C4 C5 C6 173.44(17) . . . . ?
C9 N2 C6 C5 168.72(16) . . . . ?
C9 N2 C6 C7 -5.8(2) . . . . ?
C4 C5 C6 N2 -8.0(3) . . . . ?
C4 C5 C6 C7 164.80(18) . . . . ?
N2 C6 C7 C8 3.7(2) . . . . ?
C5 C6 C7 C8 -169.5(2) . . . . ?
N2 C6 C7 C22 -176.07(15) . . . . ?
C5 C6 C7 C22 10.8(3) . . . . ?
C6 C7 C8 C9 -0.20(18) . . . . ?
C22 C7 C8 C9 179.52(17) . . . . ?
C6 C7 C8 C24 -177.49(16) . . . . ?
C22 C7 C8 C24 2.2(3) . . . . ?
C6 N2 C9 C10 -168.42(15) . . . . ?
C6 N2 C9 C8 5.7(2) . . . . ?
C7 C8 C9 N2 -3.3(2) . . . . ?
C24 C8 C9 N2 174.08(16) . . . . ?
C7 C8 C9 C10 169.36(19) . . . . ?
C24 C8 C9 C10 -13.2(3) . . . . ?
N2 C9 C10 C11 7.2(3) . . . . ?
C8 C9 C10 C11 -165.11(18) . . . . ?
C14 N3 C11 C10 -177.32(16) . . . . ?
C14 N3 C11 C12 1.8(2) . . . . ?
C9 C10 C11 N3 5.0(3) . . . . ?
C9 C10 C11 C12 -173.98(17) . . . . ?
N3 C11 C12 C13 -1.8(2) . . . . ?
C10 C11 C12 C13 177.26(17) . . . . ?
N3 C11 C12 C26 179.46(15) . . . . ?
C10 C11 C12 C26 -1.5(3) . . . . ?
C11 C12 C13 C14 1.09(19) . . . . ?
C26 C12 C13 C14 179.71(17) . . . . ?
C11 C12 C13 C30 179.69(17) . . . . ?
C26 C12 C13 C30 -1.7(3) . . . . ?
C11 N3 C14 C15 178.69(16) . . . . ?
C11 N3 C14 C13 -1.2(2) . . . . ?
C12 C13 C14 N3 -0.01(19) . . . . ?
C30 C13 C14 N3 -178.69(16) . . . . ?
C12 C13 C14 C15 -179.85(17) . . . . ?
C30 C13 C14 C15 1.5(3) . . . . ?
N3 C14 C15 C16 -2.1(3) . . . . ?
C13 C14 C15 C16 177.75(18) . . . . ?
C14 C15 C16 C1 0.1(3) . . . . ?
N1 C1 C16 C15 1.7(3) . . . . ?
C2 C1 C16 C15 -176.02(18) . . . . ?
C2 C3 C18 C19 95.5(2) . . . . ?
C4 C3 C18 C19 -80.3(2) . . . . ?
C3 C18 C19 C20 -72.1(2) . . . . ?
C18 C19 C20 C21 -176.75(16) . . . . ?
C8 C7 C22 C23 -103.2(2) . . . . ?
C6 C7 C22 C23 76.5(2) . . . . ?
C7 C8 C24 C25 96.5(2) . . . . ?
C9 C8 C24 C25 -80.3(2) . . . . ?
C13 C12 C26 C27 -98.1(2) . . . . ?
C11 C12 C26 C27 80.3(2) . . . . ?
C12 C26 C27 C28 74.2(2) . . . . ?
C26 C27 C28 C29 178.93(17) . . . . ?
